data_7004968
loop_
_publ_author_name
'Kerckhoffs, Jessica M. C. A.'
'Peberdy, Jemma C.'
'Meistermann, Isabelle'
'Childs, Laura J.'
'Isaac, Christian J.'
'Pearmund, Christopher R.'
'Reudegger, Veronika'
'Khalid, Syma'
'Alcock, Nathaniel W.'
'Hannon, Michael J.'
'Rodger, Alison'

_publ_section_title
;
 Enantiomeric resolution of supramolecular helicates with different
 surface topographies.
;
_journal_issue 7
_journal_name_full 'Dalton transactions (Cambridge, England : 2003)'
_journal_page_first 734
_journal_page_last 742
_journal_paper_doi 10.1039/b614093a
_journal_year 2007
_chemical_formula_sum 'C103 H89 F24 Fe2 N14 P4'
_chemical_formula_weight 2214.46
_chemical_name_systematic
;
?
;
_space_group_IT_number 5
_symmetry_cell_setting monoclinic
_symmetry_space_group_name_Hall 'C 2y'
_symmetry_space_group_name_H-M 'C 1 2 1'
_atom_sites_solution_hydrogens geom
_atom_sites_solution_primary direct
_atom_sites_solution_secondary difmap
_audit_creation_method SHELXL-97
_cell_angle_alpha 90.00
_cell_angle_beta 95.292(2)
_cell_angle_gamma 90.00
_cell_formula_units_Z 2
_cell_length_a 27.1086(4)
_cell_length_b 10.4113(2)
_cell_length_c 17.4684(3)
_cell_measurement_reflns_used 5000
_cell_measurement_temperature 180(2)
_cell_measurement_theta_max 15
_cell_measurement_theta_min 3
_cell_volume 4909.19(15)
_computing_cell_refinement 'SAINT (Siemens, 1995)'
_computing_data_collection 'SMART (Siemens, 1994)'
_computing_data_reduction 'SAINT (Siemens, 1995)'
_computing_molecular_graphics 'SHELXTL (Sheldrick, 1997)'
_computing_publication_material 'SHELXTL (Sheldrick, 1997)'
_computing_structure_refinement 'SHELXL-97 (Sheldrick, 1997)'
_computing_structure_solution 'SHELXS-97 (Sheldrick, 1990)'
_diffrn_ambient_temperature 180(2)
_diffrn_detector_area_resol_mean 8.192
_diffrn_measured_fraction_theta_full 0.911
_diffrn_measured_fraction_theta_max 0.911
_diffrn_measurement_device_type 'Siemens SMART diffractometer'
_diffrn_measurement_method '\w scans'
_diffrn_radiation_monochromator graphite
_diffrn_radiation_source 'fine-focus sealed tube'
_diffrn_radiation_type MoK\a
_diffrn_radiation_wavelength 0.71073
_diffrn_reflns_av_R_equivalents 0.0637
_diffrn_reflns_av_sigmaI/netI 0.1536
_diffrn_reflns_limit_h_max 35
_diffrn_reflns_limit_h_min -31
_diffrn_reflns_limit_k_max 13
_diffrn_reflns_limit_k_min -13
_diffrn_reflns_limit_l_max 12
_diffrn_reflns_limit_l_min -23
_diffrn_reflns_number 16084
_diffrn_reflns_theta_full 29.15
_diffrn_reflns_theta_max 29.15
_diffrn_reflns_theta_min 1.99
_diffrn_standards_decay_% nil
_exptl_absorpt_coefficient_mu 0.463
_exptl_absorpt_correction_T_max 0.93
_exptl_absorpt_correction_T_min 0.78
_exptl_absorpt_correction_type multi-scan
_exptl_absorpt_process_details 'SADABS (Sheldrick, 1996)'
_exptl_crystal_colour 'deep purple'
_exptl_crystal_density_diffrn 1.498
_exptl_crystal_density_method 'not measured'
_exptl_crystal_description blocks
_exptl_crystal_F_000 2266
_exptl_crystal_size_max 0.15
_exptl_crystal_size_mid 0.12
_exptl_crystal_size_min 0.08
_refine_diff_density_max 0.576
_refine_diff_density_min -0.405
_refine_diff_density_rms 0.066
_refine_ls_abs_structure_details 'Flack H D (1983), Acta Cryst. A39, 876-881'
_refine_ls_abs_structure_Flack 0.008(19)
_refine_ls_extinction_coef 0.00129(16)
_refine_ls_extinction_expression Fc^*^=kFc[1+0.001xFc^2^\l^3^/sin(2\q)]^-1/4^
_refine_ls_extinction_method SHELXL
_refine_ls_goodness_of_fit_ref 0.890
_refine_ls_hydrogen_treatment constr
_refine_ls_matrix_type full
_refine_ls_number_parameters 665
_refine_ls_number_reflns 10351
_refine_ls_number_restraints 1
_refine_ls_restrained_S_all 0.889
_refine_ls_R_factor_all 0.1385
_refine_ls_R_factor_gt 0.0600
_refine_ls_shift/su_max 0.013
_refine_ls_shift/su_mean 0.000
_refine_ls_structure_factor_coef Fsqd
_refine_ls_weighting_details 'calc w=1/[\s^2^(Fo^2^)+(0.0570P)^2^+0.0000P] where P=(Fo^2^+2Fc^2^)/3'
_refine_ls_weighting_scheme calc
_refine_ls_wR_factor_gt 0.1147
_refine_ls_wR_factor_ref 0.1361
_reflns_number_gt 5211
_reflns_number_total 10351
_reflns_threshold_expression >2sigma(I)
_cod_data_source_file b614093a.txt
_cod_data_source_block im
_cod_depositor_comments
;
The following automatic conversions were performed:
'_symmetry_cell_setting' value 'Monoclinic' changed to 'monoclinic'
according to '/home/saulius/struct/CIF-dictionaries/cif_core.dic'
dictionary named 'cif_core.dic' version 2.4.1 from 2010-06-29.

Automatic conversion script
Id: cif_fix_enum 1527 2010-12-29 10:47:43Z saulius 
;
_cod_original_sg_symbol_H-M C2
_cod_database_code 7004968

loop_
_symmetry_equiv_pos_as_xyz
'x, y, z'
'-x, y, -z'
'x+1/2, y+1/2, z'
'-x+1/2, y+1/2, -z'

loop_
_atom_site_label
_atom_site_type_symbol
_atom_site_fract_x
_atom_site_fract_y
_atom_site_fract_z
_atom_site_U_iso_or_equiv
_atom_site_adp_type
_atom_site_occupancy
_atom_site_symmetry_multiplicity
_atom_site_calc_flag
_atom_site_refinement_flags
_atom_site_disorder_assembly
_atom_site_disorder_group
Fe1 Fe 0.38787(2) 0.55841(6) 0.26090(4) 0.03110(19) Uani 1 1 d . . .
N11 N 0.38281(16) 0.4201(4) 0.3381(2) 0.0352(11) Uani 1 1 d . . .
C12 C 0.3427(2) 0.3779(6) 0.3714(3) 0.0456(15) Uani 1 1 d . . .
H12H H 0.3112 0.4133 0.3551 0.055 Uiso 1 1 calc R . .
C13 C 0.3458(2) 0.2868(5) 0.4272(3) 0.0472(15) Uani 1 1 d . . .
H13A H 0.3167 0.2593 0.4487 0.057 Uiso 1 1 calc R . .
C14 C 0.3904(2) 0.2344(5) 0.4527(3) 0.0477(15) Uani 1 1 d . . .
H14A H 0.3926 0.1719 0.4924 0.057 Uiso 1 1 calc R . .
C15 C 0.4316(2) 0.2725(5) 0.4206(3) 0.0436(15) Uani 1 1 d . . .
H15A H 0.4630 0.2366 0.4371 0.052 Uiso 1 1 calc R . .
C16 C 0.42726(18) 0.3652(5) 0.3629(3) 0.0325(12) Uani 1 1 d . . .
C17 C 0.46851(18) 0.4189(5) 0.3263(3) 0.0316(12) Uani 1 1 d . . .
H17A H 0.5014 0.3889 0.3382 0.038 Uiso 1 1 calc R . .
N18 N 0.45837(15) 0.5097(4) 0.2765(2) 0.0311(10) Uani 1 1 d . . .
C19 C 0.49965(15) 0.5626(5) 0.2400(2) 0.0286(10) Uani 1 1 d . . .
C110 C 0.5241(2) 0.4893(5) 0.1895(3) 0.0464(15) Uani 1 1 d . . .
H11A H 0.5133 0.4044 0.1771 0.056 Uiso 1 1 calc R . .
C111 C 0.5642(2) 0.5401(6) 0.1573(3) 0.0527(16) Uani 1 1 d . . .
H11B H 0.5815 0.4886 0.1238 0.063 Uiso 1 1 calc R . .
C112 C 0.57994(18) 0.6649(5) 0.1728(3) 0.0328(12) Uani 1 1 d . . .
C113 C 0.5560(2) 0.7356(5) 0.2235(3) 0.0482(15) Uani 1 1 d . . .
H11C H 0.5671 0.8202 0.2360 0.058 Uiso 1 1 calc R . .
C114 C 0.5155(2) 0.6862(5) 0.2576(3) 0.0475(15) Uani 1 1 d . . .
H11D H 0.4990 0.7370 0.2926 0.057 Uiso 1 1 calc R . .
C115 C 0.6242(2) 0.7202(6) 0.1368(3) 0.0437(14) Uani 1 1 d . . .
H11E H 0.6542 0.6707 0.1553 0.052 Uiso 1 1 calc R . .
H11F H 0.6293 0.8100 0.1543 0.052 Uiso 1 1 calc R . .
C116 C 0.61870(19) 0.7180(5) 0.0483(3) 0.0362(13) Uani 1 1 d . . .
C117 C 0.5743(2) 0.7404(6) 0.0061(3) 0.0456(15) Uani 1 1 d . . .
H11G H 0.5459 0.7575 0.0325 0.055 Uiso 1 1 calc R . .
C118 C 0.5694(2) 0.7389(6) -0.0728(3) 0.0434(15) Uani 1 1 d . . .
H11H H 0.5381 0.7546 -0.1004 0.052 Uiso 1 1 calc R . .
C119 C 0.61095(19) 0.7141(4) -0.1116(3) 0.0306(12) Uani 1 1 d . . .
C120 C 0.65589(19) 0.6923(5) -0.0703(3) 0.0370(13) Uani 1 1 d . . .
H12A H 0.6844 0.6762 -0.0967 0.044 Uiso 1 1 calc R . .
C121 C 0.65997(19) 0.6935(5) 0.0086(3) 0.0364(13) Uani 1 1 d . . .
H12B H 0.6912 0.6775 0.0363 0.044 Uiso 1 1 calc R . .
N122 N 0.60615(15) 0.7103(4) -0.1943(2) 0.0318(10) Uani 1 1 d . . .
C123 C 0.59974(19) 0.8187(5) -0.2308(3) 0.0376(13) Uani 1 1 d . . .
H12C H 0.5995 0.8982 -0.2043 0.045 Uiso 1 1 calc R . .
C124 C 0.59302(18) 0.8123(5) -0.3140(3) 0.0324(12) Uani 1 1 d . . .
C125 C 0.5799(2) 0.9148(5) -0.3604(3) 0.0459(15) Uani 1 1 d . . .
H12D H 0.5766 0.9980 -0.3391 0.055 Uiso 1 1 calc R . .
C126 C 0.5713(2) 0.8955(6) -0.4390(4) 0.0534(17) Uani 1 1 d . . .
H12E H 0.5619 0.9653 -0.4722 0.064 Uiso 1 1 calc R . .
C127 C 0.5765(2) 0.7753(6) -0.4683(3) 0.0531(16) Uani 1 1 d . . .
H12F H 0.5702 0.7599 -0.5219 0.064 Uiso 1 1 calc R . .
C128 C 0.5911(2) 0.6769(6) -0.4187(3) 0.0441(14) Uani 1 1 d . . .
H12G H 0.5958 0.5940 -0.4395 0.053 Uiso 1 1 calc R . .
N129 N 0.59915(15) 0.6928(4) -0.3413(2) 0.0333(11) Uani 1 1 d . . .
C215 C 0.5000 0.1342(7) 0.0000 0.044(2) Uani 1 2 d S . .
H21A H 0.4788 0.0800 -0.0331 0.052 Uiso 0.50 1 d PR . .
C216 C 0.4678(2) 0.2139(5) 0.0494(3) 0.0380(13) Uani 1 1 d . . .
C217 C 0.4593(2) 0.1767(5) 0.1230(3) 0.0375(13) Uani 1 1 d . . .
H21C H 0.4752 0.1018 0.1444 0.045 Uiso 1 1 calc R . .
C218 C 0.4285(2) 0.2460(5) 0.1661(3) 0.0362(13) Uani 1 1 d . . .
H21D H 0.4229 0.2189 0.2165 0.043 Uiso 1 1 calc R . .
C219 C 0.40571(19) 0.3552(5) 0.1352(3) 0.0356(13) Uani 1 1 d . . .
C220 C 0.4134(2) 0.3949(5) 0.0626(3) 0.0485(16) Uani 1 1 d . . .
H22A H 0.3978 0.4703 0.0415 0.058 Uiso 1 1 calc R . .
C221 C 0.4444(3) 0.3231(5) 0.0203(3) 0.0523(17) Uani 1 1 d . . .
H22B H 0.4497 0.3502 -0.0303 0.063 Uiso 1 1 calc R . .
N222 N 0.37168(16) 0.4290(4) 0.1794(2) 0.0348(11) Uani 1 1 d . . .
C223 C 0.3258(2) 0.4070(5) 0.1653(3) 0.0422(14) Uani 1 1 d . . .
H22C H 0.3143 0.3423 0.1296 0.051 Uiso 1 1 calc R . .
C224 C 0.2914(2) 0.4827(5) 0.2048(3) 0.0447(14) Uani 1 1 d . . .
C225 C 0.2407(2) 0.4649(6) 0.1983(4) 0.0581(17) Uani 1 1 d . . .
H22D H 0.2254 0.4005 0.1658 0.070 Uiso 1 1 calc R . .
C226 C 0.2133(2) 0.5445(8) 0.2411(4) 0.0682(19) Uani 1 1 d . . .
H22E H 0.1787 0.5307 0.2418 0.082 Uiso 1 1 calc R . .
C227 C 0.2359(2) 0.6434(7) 0.2825(4) 0.071(2) Uani 1 1 d . . .
H22F H 0.2166 0.7026 0.3085 0.086 Uiso 1 1 calc R . .
C228 C 0.2869(2) 0.6568(6) 0.2865(3) 0.0522(15) Uani 1 1 d . . .
H22G H 0.3023 0.7248 0.3161 0.063 Uiso 1 1 calc R . .
N229 N 0.31520(15) 0.5758(5) 0.2496(2) 0.0418(11) Uani 1 1 d . . .
P1 P 0.21952(6) -0.4439(2) 0.76400(11) 0.0675(5) Uani 1 1 d . . .
F11 F 0.2335(3) -0.3247(5) 0.7162(4) 0.185(3) Uani 1 1 d . . .
F12 F 0.2052(2) -0.5636(6) 0.8087(3) 0.1330(19) Uani 1 1 d . . .
F13 F 0.24275(19) -0.3747(6) 0.8378(3) 0.145(2) Uani 1 1 d . . .
F14 F 0.1974(2) -0.5090(5) 0.6891(3) 0.137(2) Uani 1 1 d . . .
F15 F 0.27093(17) -0.5025(4) 0.7521(3) 0.1101(16) Uani 1 1 d . . .
F16 F 0.16835(19) -0.3838(6) 0.7741(5) 0.212(4) Uani 1 1 d . . .
C001 C 0.1726(5) 0.7923(9) 1.1091(5) 0.093(3) Uani 1 1 d . . .
H00A H 0.1776 0.8682 1.1391 0.111 Uiso 1 1 calc R . .
C002 C 0.2030(3) 0.7673(11) 1.0522(8) 0.106(3) Uani 1 1 d . . .
H00B H 0.2291 0.8245 1.0430 0.127 Uiso 1 1 calc R . .
C003 C 0.1945(4) 0.6542(11) 1.0071(5) 0.091(3) Uani 1 1 d . . .
H00C H 0.2140 0.6346 0.9661 0.109 Uiso 1 1 calc R . .
C004 C 0.1576(4) 0.5760(9) 1.0250(5) 0.082(2) Uani 1 1 d . . .
H00D H 0.1513 0.4987 0.9970 0.098 Uiso 1 1 calc R . .
C005 C 0.1297(3) 0.6061(10) 1.0821(6) 0.089(3) Uani 1 1 d . . .
H00E H 0.1040 0.5494 1.0938 0.106 Uiso 1 1 calc R . .
C006 C 0.1373(4) 0.7142(12) 1.1228(5) 0.092(3) Uani 1 1 d . . .
H00F H 0.1165 0.7339 1.1622 0.111 Uiso 1 1 calc R . .
P2 P 0.06098(6) -0.41323(15) 0.32790(8) 0.0467(4) Uani 1 1 d . . .
F21 F 0.08646(14) -0.4638(3) 0.25658(17) 0.0651(10) Uani 1 1 d . . .
F22 F 0.03717(16) -0.3614(4) 0.4015(2) 0.0943(14) Uani 1 1 d . . .
F23 F 0.05652(17) -0.2757(4) 0.2887(3) 0.0952(14) Uani 1 1 d . . .
F24 F 0.06534(17) -0.5496(4) 0.3669(2) 0.0823(13) Uani 1 1 d . . .
F25 F 0.11376(15) -0.3769(4) 0.3680(2) 0.0909(14) Uani 1 1 d . . .
F26 F 0.00935(14) -0.4500(6) 0.28718(18) 0.1000(15) Uani 1 1 d . . .
C011 C 0.3140(6) 0.8820(19) 0.5828(11) 0.187(7) Uani 1 1 d . . .
H01A H 0.3278 0.9430 0.6192 0.224 Uiso 1 1 calc R . .
C012 C 0.3058(6) 0.764(2) 0.6064(11) 0.198(7) Uani 1 1 d . . .
H01B H 0.3136 0.7371 0.6580 0.237 Uiso 1 1 calc R . .
C013 C 0.2843(5) 0.6825(14) 0.5476(10) 0.169(6) Uani 1 1 d . . .
H01C H 0.2757 0.5999 0.5654 0.203 Uiso 1 1 calc R . .
C014 C 0.2752(4) 0.6968(11) 0.4824(5) 0.106(4) Uani 1 1 d . . .
H01D H 0.2636 0.6332 0.4461 0.128 Uiso 1 1 calc R . .
C015 C 0.2843(5) 0.8207(14) 0.4676(10) 0.182(7) Uani 1 1 d . . .
H01E H 0.2748 0.8434 0.4157 0.218 Uiso 1 1 calc R . .
C016 C 0.3037(4) 0.9194(12) 0.5091(9) 0.138(4) Uani 1 1 d . . .
H01F H 0.3092 1.0028 0.4897 0.166 Uiso 1 1 calc R . .
N021 N 0.4261(3) 0.5051(6) 0.5731(3) 0.083(2) Uani 1 1 d . . .
C021 C 0.3957(3) 0.4791(7) 0.6102(4) 0.067(2) Uani 1 1 d . . .
C022 C 0.3587(3) 0.4424(10) 0.6597(5) 0.113(3) Uani 1 1 d . . .
H02A H 0.3748 0.4153 0.7096 0.169 Uiso 1 1 calc R . .
H02B H 0.3391 0.3711 0.6363 0.169 Uiso 1 1 calc R . .
H02C H 0.3369 0.5156 0.6670 0.169 Uiso 1 1 calc R . .

loop_
_atom_site_aniso_label
_atom_site_aniso_U_11
_atom_site_aniso_U_22
_atom_site_aniso_U_33
_atom_site_aniso_U_23
_atom_site_aniso_U_13
_atom_site_aniso_U_12
Fe1 0.0230(3) 0.0327(4) 0.0380(4) 0.0061(4) 0.0047(3) -0.0002(4)
N11 0.023(3) 0.039(3) 0.043(3) 0.009(2) 0.000(2) -0.004(2)
C12 0.031(3) 0.058(4) 0.049(3) 0.018(3) 0.009(3) -0.002(3)
C13 0.044(4) 0.052(4) 0.046(3) 0.016(3) 0.008(3) -0.019(3)
C14 0.053(4) 0.046(4) 0.044(3) 0.018(3) 0.005(3) -0.005(3)
C15 0.045(4) 0.041(3) 0.044(4) 0.008(3) -0.001(3) 0.004(3)
C16 0.025(3) 0.037(3) 0.035(3) 0.003(2) 0.000(2) -0.002(2)
C17 0.025(3) 0.031(3) 0.039(3) 0.003(2) 0.000(2) 0.000(2)
N18 0.028(2) 0.031(2) 0.034(2) -0.0010(19) 0.0008(18) -0.0075(18)
C19 0.028(2) 0.031(2) 0.026(2) -0.002(3) -0.0012(18) -0.001(3)
C110 0.050(4) 0.042(3) 0.050(3) -0.010(3) 0.018(3) -0.019(3)
C111 0.050(4) 0.059(4) 0.052(3) -0.026(3) 0.023(3) -0.017(3)
C112 0.028(3) 0.041(3) 0.029(3) -0.001(2) 0.001(2) -0.007(2)
C113 0.040(4) 0.031(3) 0.076(4) -0.012(3) 0.019(3) -0.012(3)
C114 0.033(3) 0.037(3) 0.074(4) -0.018(3) 0.014(3) -0.007(3)
C115 0.035(3) 0.058(4) 0.038(3) -0.005(3) 0.000(2) -0.014(3)
C116 0.035(3) 0.042(3) 0.031(3) -0.006(2) 0.003(2) -0.012(3)
C117 0.026(3) 0.072(4) 0.040(3) -0.004(3) 0.007(3) -0.001(3)
C118 0.024(3) 0.072(4) 0.035(3) 0.004(3) 0.005(2) 0.000(3)
C119 0.031(3) 0.027(3) 0.034(3) -0.003(2) 0.005(2) -0.003(2)
C120 0.031(3) 0.041(3) 0.039(3) -0.011(2) 0.003(2) -0.003(2)
C121 0.023(3) 0.048(3) 0.038(3) -0.006(3) 0.001(2) -0.004(2)
N122 0.024(3) 0.033(3) 0.040(3) 0.000(2) 0.0107(19) -0.0025(19)
C123 0.030(3) 0.038(3) 0.045(3) -0.013(3) 0.008(2) 0.004(2)
C124 0.030(3) 0.036(3) 0.032(3) 0.000(2) 0.007(2) -0.001(2)
C125 0.052(4) 0.038(3) 0.050(4) 0.003(3) 0.016(3) 0.003(3)
C126 0.053(4) 0.052(4) 0.055(4) 0.015(3) 0.001(3) 0.003(3)
C127 0.065(4) 0.052(4) 0.043(4) 0.007(3) 0.009(3) -0.007(3)
C128 0.047(4) 0.046(3) 0.041(3) -0.003(3) 0.013(3) -0.011(3)
N129 0.022(3) 0.045(3) 0.034(3) -0.004(2) 0.0107(19) -0.006(2)
C215 0.061(6) 0.024(4) 0.045(5) 0.000 -0.001(4) 0.000
C216 0.052(4) 0.023(3) 0.038(3) -0.003(2) -0.003(3) -0.001(2)
C217 0.046(4) 0.027(3) 0.038(3) 0.008(2) -0.009(3) -0.009(2)
C218 0.054(4) 0.027(3) 0.028(3) 0.009(2) 0.003(3) -0.007(3)
C219 0.034(3) 0.035(3) 0.037(3) -0.001(2) -0.003(2) -0.007(2)
C220 0.067(5) 0.041(3) 0.036(3) 0.010(3) -0.001(3) 0.015(3)
C221 0.096(5) 0.032(3) 0.030(3) 0.007(3) 0.008(3) 0.013(3)
N222 0.030(3) 0.033(3) 0.040(3) 0.005(2) -0.006(2) -0.006(2)
C223 0.036(3) 0.043(3) 0.045(3) 0.007(3) -0.011(3) -0.014(3)
C224 0.022(3) 0.049(4) 0.061(4) 0.019(3) -0.008(3) -0.004(3)
C225 0.025(3) 0.067(4) 0.081(5) 0.021(4) 0.000(3) -0.007(3)
C226 0.021(3) 0.083(5) 0.100(5) 0.021(5) -0.001(3) 0.000(4)
C227 0.036(4) 0.066(5) 0.113(6) 0.017(4) 0.009(4) 0.016(4)
C228 0.034(4) 0.054(4) 0.070(4) 0.008(3) 0.012(3) 0.009(3)
N229 0.031(2) 0.042(3) 0.051(3) 0.016(3) -0.001(2) -0.001(2)
P1 0.0414(9) 0.0563(11) 0.1012(13) -0.0283(13) -0.0115(9) 0.0129(11)
F11 0.202(7) 0.088(4) 0.242(7) 0.073(4) -0.098(6) -0.030(4)
F12 0.098(4) 0.132(5) 0.174(5) 0.020(4) 0.036(4) -0.018(3)
F13 0.086(4) 0.224(7) 0.123(4) -0.097(4) -0.006(3) -0.031(4)
F14 0.152(5) 0.112(4) 0.138(4) -0.045(3) -0.043(4) -0.006(3)
F15 0.076(3) 0.117(4) 0.144(4) 0.012(3) 0.045(3) 0.045(3)
F16 0.048(3) 0.185(6) 0.398(10) -0.158(7) -0.005(5) 0.048(4)
C001 0.108(8) 0.089(7) 0.073(6) -0.006(5) -0.037(6) 0.010(6)
C002 0.054(6) 0.103(8) 0.152(9) 0.070(7) -0.036(6) -0.019(5)
C003 0.088(7) 0.116(8) 0.071(6) 0.024(6) 0.019(5) 0.039(6)
C004 0.093(6) 0.068(5) 0.079(5) -0.009(5) -0.023(5) 0.015(6)
C005 0.054(5) 0.097(8) 0.111(7) 0.047(6) -0.012(5) -0.014(4)
C006 0.094(8) 0.108(8) 0.077(6) 0.020(6) 0.020(5) 0.003(6)
P2 0.0448(9) 0.0514(11) 0.0439(8) -0.0059(7) 0.0031(7) 0.0071(7)
F21 0.087(3) 0.054(2) 0.059(2) -0.0083(17) 0.0353(18) -0.0107(19)
F22 0.087(3) 0.132(4) 0.067(2) -0.030(2) 0.021(2) 0.037(3)
F23 0.113(4) 0.046(2) 0.128(3) 0.004(2) 0.019(3) 0.018(2)
F24 0.121(4) 0.068(3) 0.062(2) 0.026(2) 0.028(2) 0.009(2)
F25 0.057(3) 0.124(4) 0.088(3) -0.029(2) -0.013(2) 0.000(2)
F26 0.060(2) 0.178(4) 0.058(2) 0.028(3) -0.0134(18) -0.032(3)
C011 0.194(16) 0.196(16) 0.187(16) -0.077(13) 0.113(13) -0.076(13)
C012 0.152(14) 0.203(17) 0.233(19) -0.001(17) -0.012(12) -0.040(13)
C013 0.161(13) 0.146(12) 0.187(14) -0.057(13) -0.052(12) 0.024(10)
C014 0.139(9) 0.127(9) 0.056(5) -0.017(6) 0.027(5) -0.048(7)
C015 0.138(11) 0.119(10) 0.306(19) -0.094(13) 0.121(12) -0.020(8)
C016 0.155(11) 0.120(10) 0.154(11) -0.043(9) 0.090(9) -0.026(8)
N021 0.082(5) 0.097(5) 0.072(4) 0.023(3) 0.007(4) 0.016(4)
C021 0.060(5) 0.080(5) 0.058(5) -0.006(4) -0.011(4) 0.008(4)
C022 0.073(6) 0.152(8) 0.122(7) -0.007(7) 0.051(5) 0.006(6)

loop_
_atom_type_symbol
_atom_type_description
_atom_type_scat_dispersion_real
_atom_type_scat_dispersion_imag
_atom_type_scat_source
C C 0.0033 0.0016 'International Tables Vol C Tables 4.2.6.8 and 6.1.1.4'
H H 0.0000 0.0000 'International Tables Vol C Tables 4.2.6.8 and 6.1.1.4'
N N 0.0061 0.0033 'International Tables Vol C Tables 4.2.6.8 and 6.1.1.4'
F F 0.0171 0.0103 'International Tables Vol C Tables 4.2.6.8 and 6.1.1.4'
P P 0.1023 0.0942 'International Tables Vol C Tables 4.2.6.8 and 6.1.1.4'
Fe Fe 0.3463 0.8444 'International Tables Vol C Tables 4.2.6.8 and 6.1.1.4'

loop_
_geom_angle_atom_site_label_1
_geom_angle_atom_site_label_2
_geom_angle_atom_site_label_3
_geom_angle
_geom_angle_site_symmetry_1
_geom_angle_site_symmetry_3
_geom_angle_publ_flag
N229 Fe1 N18 170.07(18) . . ?
N229 Fe1 N122 90.16(17) . 2_653 ?
N18 Fe1 N122 98.99(16) . 2_653 ?
N229 Fe1 N222 80.6(2) . . ?
N18 Fe1 N222 94.13(17) . . ?
N122 Fe1 N222 98.39(16) 2_653 . ?
N229 Fe1 N11 90.22(17) . . ?
N18 Fe1 N11 81.16(17) . . ?
N122 Fe1 N11 173.28(18) 2_653 . ?
N222 Fe1 N11 88.29(17) . . ?
N229 Fe1 N129 96.67(19) . 2_653 ?
N18 Fe1 N129 88.71(16) . 2_653 ?
N122 Fe1 N129 80.47(18) 2_653 2_653 ?
N222 Fe1 N129 177.08(18) . 2_653 ?
N11 Fe1 N129 92.82(16) . 2_653 ?
C12 N11 C16 116.5(4) . . ?
C12 N11 Fe1 129.5(4) . . ?
C16 N11 Fe1 113.8(3) . . ?
N11 C12 C13 122.5(5) . . ?
C12 C13 C14 120.5(5) . . ?
C15 C14 C13 119.2(5) . . ?
C14 C15 C16 119.0(5) . . ?
N11 C16 C15 122.2(5) . . ?
N11 C16 C17 113.1(4) . . ?
C15 C16 C17 124.7(5) . . ?
N18 C17 C16 116.9(4) . . ?
C17 N18 C19 116.7(4) . . ?
C17 N18 Fe1 115.0(3) . . ?
C19 N18 Fe1 128.3(3) . . ?
C110 C19 C114 119.9(5) . . ?
C110 C19 N18 120.5(5) . . ?
C114 C19 N18 119.6(4) . . ?
C111 C110 C19 119.5(5) . . ?
C110 C111 C112 121.4(5) . . ?
C113 C112 C111 118.5(5) . . ?
C113 C112 C115 120.5(5) . . ?
C111 C112 C115 121.0(5) . . ?
C112 C113 C114 121.4(5) . . ?
C19 C114 C113 119.3(5) . . ?
C112 C115 C116 113.7(4) . . ?
C117 C116 C121 117.9(5) . . ?
C117 C116 C115 122.4(5) . . ?
C121 C116 C115 119.6(5) . . ?
C116 C117 C118 122.4(5) . . ?
C117 C118 C119 119.0(5) . . ?
C120 C119 C118 119.5(5) . . ?
C120 C119 N122 121.0(4) . . ?
C118 C119 N122 119.5(5) . . ?
C121 C120 C119 120.7(5) . . ?
C120 C121 C116 120.5(5) . . ?
C123 N122 C119 117.7(4) . . ?
C123 N122 Fe1 114.8(3) . 2_653 ?
C119 N122 Fe1 127.4(3) . 2_653 ?
N122 C123 C124 116.8(5) . . ?
N129 C124 C125 123.0(5) . . ?
N129 C124 C123 112.8(5) . . ?
C125 C124 C123 124.1(5) . . ?
C124 C125 C126 119.0(5) . . ?
C127 C126 C125 119.4(6) . . ?
C126 C127 C128 118.7(6) . . ?
N129 C128 C127 123.1(5) . . ?
C124 N129 C128 116.7(4) . . ?
C124 N129 Fe1 114.8(3) . 2_653 ?
C128 N129 Fe1 128.2(4) . 2_653 ?
C216 C215 C216 114.2(6) . 2_653 ?
C221 C216 C217 117.8(5) . . ?
C221 C216 C215 120.5(5) . . ?
C217 C216 C215 121.7(4) . . ?
C218 C217 C216 121.4(5) . . ?
C219 C218 C217 119.3(5) . . ?
C220 C219 C218 120.7(5) . . ?
C220 C219 N222 119.0(5) . . ?
C218 C219 N222 120.2(5) . . ?
C219 C220 C221 118.9(5) . . ?
C216 C221 C220 121.9(5) . . ?
C223 N222 C219 117.1(5) . . ?
C223 N222 Fe1 114.3(4) . . ?
C219 N222 Fe1 128.6(3) . . ?
N222 C223 C224 118.3(5) . . ?
N229 C224 C225 123.7(6) . . ?
N229 C224 C223 111.6(5) . . ?
C225 C224 C223 124.7(6) . . ?
C226 C225 C224 117.3(6) . . ?
C227 C226 C225 120.0(6) . . ?
C226 C227 C228 119.8(7) . . ?
N229 C228 C227 121.6(6) . . ?
C228 N229 C224 117.3(5) . . ?
C228 N229 Fe1 128.2(4) . . ?
C224 N229 Fe1 114.0(4) . . ?
F12 P1 F14 88.7(3) . . ?
F12 P1 F16 89.9(4) . . ?
F14 P1 F16 89.5(3) . . ?
F12 P1 F15 91.2(3) . . ?
F14 P1 F15 89.9(3) . . ?
F16 P1 F15 178.7(4) . . ?
F12 P1 F13 93.2(3) . . ?
F14 P1 F13 178.0(4) . . ?
F16 P1 F13 91.0(3) . . ?
F15 P1 F13 89.6(3) . . ?
F12 P1 F11 178.2(4) . . ?
F14 P1 F11 89.5(3) . . ?
F16 P1 F11 90.3(4) . . ?
F15 P1 F11 88.6(4) . . ?
F13 P1 F11 88.6(3) . . ?
C006 C001 C002 121.2(10) . . ?
C001 C002 C003 118.7(8) . . ?
C004 C003 C002 117.2(8) . . ?
C005 C004 C003 120.8(8) . . ?
C006 C005 C004 121.4(9) . . ?
C001 C006 C005 120.7(9) . . ?
F26 P2 F21 89.9(2) . . ?
F26 P2 F24 90.2(3) . . ?
F21 P2 F24 91.2(2) . . ?
F26 P2 F25 179.0(3) . . ?
F21 P2 F25 89.2(2) . . ?
F24 P2 F25 89.7(2) . . ?
F26 P2 F22 92.2(2) . . ?
F21 P2 F22 177.9(2) . . ?
F24 P2 F22 88.6(2) . . ?
F25 P2 F22 88.8(2) . . ?
F26 P2 F23 89.7(3) . . ?
F21 P2 F23 89.0(2) . . ?
F24 P2 F23 179.9(3) . . ?
F25 P2 F23 90.3(2) . . ?
F22 P2 F23 91.3(2) . . ?
C012 C011 C016 122.7(17) . . ?
C011 C012 C013 113.7(17) . . ?
C014 C013 C012 132.3(17) . . ?
C014 C013 C015 39.9(9) . . ?
C012 C013 C015 92.7(11) . . ?
C013 C014 C015 106.7(13) . . ?
C016 C015 C014 134.8(16) . . ?
C016 C015 C013 101.5(12) . . ?
C014 C015 C013 33.4(6) . . ?
C015 C016 C011 109.4(14) . . ?
N021 C021 C022 177.2(9) . . ?

loop_
_geom_bond_atom_site_label_1
_geom_bond_atom_site_label_2
_geom_bond_distance
_geom_bond_site_symmetry_2
_geom_bond_publ_flag
Fe1 N229 1.970(4) . ?
Fe1 N18 1.972(4) . ?
Fe1 N122 1.979(4) 2_653 ?
Fe1 N222 1.980(4) . ?
Fe1 N11 1.986(4) . ?
Fe1 N129 1.990(4) 2_653 ?
N11 C12 1.352(6) . ?
N11 C16 1.367(6) . ?
C12 C13 1.358(7) . ?
C13 C14 1.362(8) . ?
C14 C15 1.355(7) . ?
C15 C16 1.392(7) . ?
C16 C17 1.451(7) . ?
C17 N18 1.297(6) . ?
N18 C19 1.447(6) . ?
C19 C110 1.381(7) . ?
C19 C114 1.383(7) . ?
C110 C111 1.376(7) . ?
C111 C112 1.386(7) . ?
C112 C113 1.362(7) . ?
C112 C115 1.519(7) . ?
C113 C114 1.394(7) . ?
C115 C116 1.539(6) . ?
C116 C117 1.372(7) . ?
C116 C121 1.393(7) . ?
C117 C118 1.373(7) . ?
C118 C119 1.392(7) . ?
C119 C120 1.377(7) . ?
C119 N122 1.438(6) . ?
C120 C121 1.373(6) . ?
N122 C123 1.300(6) . ?
N122 Fe1 1.979(4) 2_653 ?
C123 C124 1.449(7) . ?
C124 N129 1.349(6) . ?
C124 C125 1.367(7) . ?
C125 C126 1.386(7) . ?
C126 C127 1.364(8) . ?
C127 C128 1.376(7) . ?
C128 N129 1.360(6) . ?
N129 Fe1 1.990(4) 2_653 ?
C215 C216 1.529(6) . ?
C215 C216 1.529(6) 2_653 ?
C216 C221 1.376(7) . ?
C216 C217 1.382(7) . ?
C217 C218 1.380(7) . ?
C218 C219 1.380(7) . ?
C219 C220 1.368(7) . ?
C219 N222 1.472(7) . ?
C220 C221 1.388(8) . ?
N222 C223 1.265(6) . ?
C223 C224 1.445(8) . ?
C224 N229 1.369(7) . ?
C224 C225 1.381(7) . ?
C225 C226 1.379(9) . ?
C226 C227 1.370(9) . ?
C227 C228 1.387(8) . ?
C228 N229 1.344(7) . ?
P1 F12 1.539(6) . ?
P1 F14 1.545(5) . ?
P1 F16 1.546(5) . ?
P1 F15 1.553(4) . ?
P1 F13 1.558(4) . ?
P1 F11 1.562(6) . ?
C001 C006 1.296(12) . ?
C001 C002 1.373(13) . ?
C002 C003 1.424(12) . ?
C003 C004 1.347(12) . ?
C004 C005 1.344(11) . ?
C005 C006 1.336(12) . ?
P2 F26 1.558(4) . ?
P2 F21 1.570(3) . ?
P2 F24 1.575(4) . ?
P2 F25 1.580(4) . ?
P2 F22 1.586(4) . ?
P2 F23 1.587(4) . ?
C011 C012 1.317(18) . ?
C011 C016 1.350(18) . ?
C012 C013 1.420(17) . ?
C013 C014 1.153(15) . ?
C013 C015 2.01(2) . ?
C014 C015 1.343(16) . ?
C015 C016 1.336(14) . ?
N021 C021 1.127(8) . ?
C021 C022 1.436(11) . ?
